data_7032496
loop_
_publ_author_name
'Pop, Alexandra'
'Wang, Lingfang'
'Dorcet, Vincent'
'Roisnel, Thierry'
'Carpentier, Jean-Fran\,cois'
'Silvestru, Anca'
'Sarazin, Yann'

_publ_section_title
;
 On the coordination chemistry of organochalcogenolates R(NMe2)^E(-) and
 R(NMe2)^E^O(-) (E = S, Se) onto lead(ii) and lighter divalent tetrel
 elements.
;
_journal_issue 43
_journal_name_full 'Dalton transactions (Cambridge, England : 2003)'
_journal_page_first 16459
_journal_page_last 16474
_journal_paper_doi 10.1039/c4dt02252a
_journal_volume 43
_journal_year 2014
_chemical_compound_source 'synthesis as described'
_chemical_formula_moiety 'C22 H38 N2 O1 Pb1 S1 Si2'
_chemical_formula_sum 'C22 H38 N2 O Pb S Si2'
_chemical_formula_weight 641.97
_chemical_name_systematic
;
 ?
;
_space_group_IT_number 14
_symmetry_cell_setting monoclinic
_symmetry_Int_Tables_number 14
_symmetry_space_group_name_Hall '-P 2yn'
_symmetry_space_group_name_H-M 'P 1 21/n 1'
_atom_sites_solution_hydrogens geom
_atom_sites_solution_primary direct
_atom_sites_solution_secondary difmap
_cell_angle_alpha 90
_cell_angle_beta 99.5030(10)
_cell_angle_gamma 90
_cell_formula_units_Z 4
_cell_length_a 13.0728(5)
_cell_length_b 11.7745(4)
_cell_length_c 17.6806(5)
_cell_measurement_reflns_used 9930
_cell_measurement_temperature 150(2)
_cell_measurement_theta_max 27.5
_cell_measurement_theta_min 2.34
_cell_measurement_wavelength 0.71073
_cell_volume 2684.15(16)
_computing_cell_refinement 'Bruker APEX2 (Bruker, 2006)'
_computing_data_collection 'Bruker APEX2 (Bruker, 2006)'
_computing_data_reduction 'Bruker APEX2 (Bruker, 2006)'
_computing_molecular_graphics 'Ortep-3 for Windows (Farrugia, 1997)'
_computing_publication_material
;
           WinGX publication routines (Farrugia, 2012),
           CRYSCAL (T. Roisnel, local program)
;
_computing_structure_refinement 'SHELXL-97 (Sheldrick, 1997)'
_computing_structure_solution 'SIR97 (Altomare et al., 1999)'
_diffrn_ambient_temperature 150(2)
_diffrn_detector 'CCD plate'
_diffrn_measured_fraction_theta_full 0.987
_diffrn_measured_fraction_theta_max 0.987
_diffrn_measurement_device_type 'APEXII, Bruker-AXS'
_diffrn_measurement_method 'CCD rotation images, thin slices'
_diffrn_radiation_monochromator graphite
_diffrn_radiation_probe x-ray
_diffrn_radiation_type MoK\a
_diffrn_radiation_wavelength 0.71073
_diffrn_reflns_av_R_equivalents 0.0402
_diffrn_reflns_av_unetI/netI 0.0384
_diffrn_reflns_limit_h_max 16
_diffrn_reflns_limit_h_min -15
_diffrn_reflns_limit_k_max 15
_diffrn_reflns_limit_k_min -13
_diffrn_reflns_limit_l_max 20
_diffrn_reflns_limit_l_min -22
_diffrn_reflns_number 22836
_diffrn_reflns_theta_full 27.48
_diffrn_reflns_theta_max 27.48
_diffrn_reflns_theta_min 3.12
_exptl_absorpt_coefficient_mu 6.468
_exptl_absorpt_correction_T_max 0.062
_exptl_absorpt_correction_T_min 0.029
_exptl_absorpt_correction_type multi-scan
_exptl_absorpt_process_details
;
  [Sheldrick, G.M. (2002). SADABS Bruker AXS Inc., Madison, Wisconsin, USA]
;
_exptl_crystal_colour colourless
_exptl_crystal_density_diffrn 1.589
_exptl_crystal_density_method 'not measured'
_exptl_crystal_description prism
_exptl_crystal_F_000 1272
_exptl_crystal_size_max 0.55
_exptl_crystal_size_mid 0.48
_exptl_crystal_size_min 0.43
_refine_diff_density_max 1.002
_refine_diff_density_min -1.14
_refine_diff_density_rms 0.113
_refine_ls_extinction_method none
_refine_ls_goodness_of_fit_ref 1.044
_refine_ls_hydrogen_treatment constr
_refine_ls_matrix_type full
_refine_ls_number_parameters 272
_refine_ls_number_reflns 6080
_refine_ls_number_restraints 0
_refine_ls_restrained_S_all 1.044
_refine_ls_R_factor_all 0.0321
_refine_ls_R_factor_gt 0.0233
_refine_ls_shift/su_max 0.002
_refine_ls_shift/su_mean 0
_refine_ls_structure_factor_coef Fsqd
_refine_ls_weighting_details 'calc w=1/[\s^2^(Fo^2^)+(0.0123P)^2^+3.4828P] where P=(Fo^2^+2Fc^2^)/3'
_refine_ls_weighting_scheme calc
_refine_ls_wR_factor_gt 0.0493
_refine_ls_wR_factor_ref 0.0515
_reflns_number_gt 5153
_reflns_number_total 6080
_reflns_threshold_expression >2sigma(I)
_cod_data_source_file c4dt02252a2.cif
_cod_data_source_block 13
_cod_depositor_comments 'Adding full bibliography for 7032488--7032503.cif.'
_cod_original_sg_symbol_H-M 'P 21/n'
_cod_database_code 7032496

loop_
_symmetry_equiv_pos_as_xyz
'x, y, z'
'-x+1/2, y+1/2, -z+1/2'
'-x, -y, -z'
'x-1/2, -y-1/2, z-1/2'

loop_
_atom_site_label
_atom_site_type_symbol
_atom_site_fract_x
_atom_site_fract_y
_atom_site_fract_z
_atom_site_U_iso_or_equiv
_atom_site_adp_type
_atom_site_occupancy
_atom_site_symmetry_multiplicity
_atom_site_calc_flag
_atom_site_refinement_flags
Pb1 Pb 0.574574(9) 0.126486(10) 0.472608(6) 0.01250(4) Uani 1 1 d .
N1 N 0.6393(2) 0.2109(2) 0.58507(15) 0.0160(6) Uani 1 1 d .
O1 O 0.58932(16) -0.06183(17) 0.50143(12) 0.0136(4) Uani 1 1 d .
Si1 Si 0.65503(7) 0.15581(8) 0.67664(5) 0.01705(19) Uani 1 1 d .
Si2 Si 0.66864(7) 0.35078(7) 0.57133(5) 0.01672(19) Uani 1 1 d .
S1 S 0.78559(6) 0.02838(7) 0.43695(5) 0.01768(17) Uani 1 1 d .
C2 C 0.6754(2) -0.1353(3) 0.49926(18) 0.0151(7) Uani 1 1 d .
C3 C 0.6632(3) -0.1953(3) 0.4221(2) 0.0231(8) Uani 1 1 d .
H3A H 0.5978 -0.2378 0.4137 0.035 Uiso 1 1 calc R
H3B H 0.7212 -0.2479 0.4217 0.035 Uiso 1 1 calc R
H3C H 0.6626 -0.139 0.3812 0.035 Uiso 1 1 calc R
C4 C 0.6802(3) -0.2246(3) 0.5630(2) 0.0254(8) Uani 1 1 d .
H4A H 0.6836 -0.1864 0.6126 0.038 Uiso 1 1 calc R
H4B H 0.742 -0.272 0.5638 0.038 Uiso 1 1 calc R
H4C H 0.6181 -0.2724 0.5534 0.038 Uiso 1 1 calc R
C5 C 0.7767(2) -0.0665(3) 0.51674(18) 0.0163(7) Uani 1 1 d .
H5A H 0.8369 -0.1187 0.5246 0.02 Uiso 1 1 calc R
H5B H 0.7776 -0.0218 0.5643 0.02 Uiso 1 1 calc R
C6 C 0.8879(2) 0.1228(3) 0.47452(19) 0.0173(7) Uani 1 1 d .
C7 C 0.9436(3) 0.1054(3) 0.5468(2) 0.0212(7) Uani 1 1 d .
H7 H 0.9302 0.0395 0.5746 0.025 Uiso 1 1 calc R
C8 C 1.0200(3) 0.1830(3) 0.5807(2) 0.0247(8) Uani 1 1 d .
H8 H 1.058 0.1684 0.6304 0.03 Uiso 1 1 calc R
C9 C 1.0392(3) 0.2783(3) 0.5424(2) 0.0244(8) Uani 1 1 d .
H9 H 1.0887 0.3318 0.5662 0.029 Uiso 1 1 calc R
C10 C 0.9865(3) 0.2985(3) 0.4676(2) 0.0210(7) Uani 1 1 d .
C11 C 1.0054(3) 0.4003(3) 0.4289(2) 0.0303(9) Uani 1 1 d .
H11 H 1.0558 0.4525 0.4531 0.036 Uiso 1 1 calc R
C12 C 0.9530(3) 0.4240(3) 0.3582(2) 0.0324(10) Uani 1 1 d .
H12 H 0.9642 0.4941 0.3342 0.039 Uiso 1 1 calc R
C13 C 0.8816(3) 0.3446(3) 0.3201(2) 0.0296(9) Uani 1 1 d .
H13 H 0.8466 0.3612 0.2699 0.036 Uiso 1 1 calc R
C14 C 0.8617(3) 0.2444(3) 0.3538(2) 0.0211(7) Uani 1 1 d .
C15 C 0.9110(3) 0.2191(3) 0.43076(19) 0.0173(7) Uani 1 1 d .
N16 N 0.7943(2) 0.1616(3) 0.31481(17) 0.0259(7) Uani 1 1 d .
C17 C 0.8469(4) 0.0801(3) 0.2726(2) 0.0381(10) Uani 1 1 d .
H17A H 0.8637 0.1163 0.2263 0.057 Uiso 1 1 calc R
H17B H 0.8014 0.0148 0.2582 0.057 Uiso 1 1 calc R
H17C H 0.9109 0.0546 0.305 0.057 Uiso 1 1 calc R
C18 C 0.6993(3) 0.2045(4) 0.2691(2) 0.0452(11) Uani 1 1 d .
H18A H 0.6688 0.2626 0.2982 0.068 Uiso 1 1 calc R
H18B H 0.65 0.1419 0.2566 0.068 Uiso 1 1 calc R
H18C H 0.7152 0.2378 0.2215 0.068 Uiso 1 1 calc R
C21 C 0.5734(3) 0.0271(3) 0.68171(19) 0.0217(8) Uani 1 1 d .
H21A H 0.5004 0.0462 0.6641 0.033 Uiso 1 1 calc R
H21B H 0.5823 0 0.7348 0.033 Uiso 1 1 calc R
H21C H 0.5947 -0.0325 0.6489 0.033 Uiso 1 1 calc R
C22 C 0.7925(3) 0.1142(3) 0.7150(2) 0.0293(8) Uani 1 1 d .
H22A H 0.8105 0.0457 0.6886 0.044 Uiso 1 1 calc R
H22B H 0.7995 0.099 0.7701 0.044 Uiso 1 1 calc R
H22C H 0.8393 0.1761 0.7063 0.044 Uiso 1 1 calc R
C23 C 0.6167(3) 0.2580(3) 0.74845(19) 0.0258(8) Uani 1 1 d .
H23A H 0.6615 0.3252 0.7517 0.039 Uiso 1 1 calc R
H23B H 0.6242 0.2213 0.7988 0.039 Uiso 1 1 calc R
H23C H 0.5443 0.281 0.7324 0.039 Uiso 1 1 calc R
C24 C 0.5672(3) 0.4495(3) 0.5962(2) 0.0252(8) Uani 1 1 d .
H24A H 0.4992 0.4276 0.5678 0.038 Uiso 1 1 calc R
H24B H 0.5833 0.5274 0.5826 0.038 Uiso 1 1 calc R
H24C H 0.5658 0.4453 0.6514 0.038 Uiso 1 1 calc R
C25 C 0.7963(3) 0.3948(3) 0.6278(2) 0.0292(9) Uani 1 1 d .
H25A H 0.7968 0.3791 0.6823 0.044 Uiso 1 1 calc R
H25B H 0.8068 0.4762 0.6206 0.044 Uiso 1 1 calc R
H25C H 0.8522 0.3521 0.6101 0.044 Uiso 1 1 calc R
C26 C 0.6784(3) 0.3824(3) 0.4685(2) 0.0262(8) Uani 1 1 d .
H26A H 0.7287 0.3308 0.4513 0.039 Uiso 1 1 calc R
H26B H 0.7012 0.4611 0.4642 0.039 Uiso 1 1 calc R
H26C H 0.6104 0.3718 0.4365 0.039 Uiso 1 1 calc R

loop_
_atom_site_aniso_label
_atom_site_aniso_U_11
_atom_site_aniso_U_22
_atom_site_aniso_U_33
_atom_site_aniso_U_23
_atom_site_aniso_U_13
_atom_site_aniso_U_12
Pb1 0.01508(6) 0.00852(6) 0.01358(6) 0.00153(4) 0.00138(4) -0.00234(5)
N1 0.0187(14) 0.0121(14) 0.0156(14) -0.0011(10) -0.0017(11) -0.0037(11)
O1 0.0137(11) 0.0072(11) 0.0206(11) 0.0006(9) 0.0054(9) -0.0010(8)
Si1 0.0203(5) 0.0143(5) 0.0155(4) 0.0001(3) -0.0001(4) -0.0007(4)
Si2 0.0178(5) 0.0102(5) 0.0223(5) -0.0013(3) 0.0038(4) -0.0027(3)
S1 0.0150(4) 0.0184(4) 0.0195(4) 0.0018(3) 0.0023(3) -0.0034(3)
C2 0.0138(15) 0.0100(16) 0.0218(17) -0.0013(13) 0.0033(13) 0.0006(13)
C3 0.0204(18) 0.0166(18) 0.033(2) -0.0081(15) 0.0053(16) -0.0021(14)
C4 0.0232(19) 0.0190(19) 0.034(2) 0.0065(15) 0.0058(17) 0.0026(15)
C5 0.0151(16) 0.0148(17) 0.0186(17) 0.0013(13) 0.0014(14) 0.0007(13)
C6 0.0122(15) 0.0152(17) 0.0257(18) -0.0019(14) 0.0064(14) 0.0017(13)
C7 0.0160(17) 0.0197(19) 0.0270(19) 0.0032(14) 0.0009(14) -0.0013(14)
C8 0.0158(17) 0.026(2) 0.031(2) -0.0045(16) 0.0002(15) -0.0004(15)
C9 0.0174(18) 0.0215(19) 0.035(2) -0.0108(16) 0.0073(16) -0.0024(15)
C10 0.0175(17) 0.0172(18) 0.031(2) -0.0042(14) 0.0126(16) 0.0012(14)
C11 0.036(2) 0.0172(19) 0.044(2) -0.0092(16) 0.026(2) -0.0070(16)
C12 0.050(3) 0.0140(19) 0.038(2) 0.0030(16) 0.024(2) -0.0015(18)
C13 0.041(2) 0.025(2) 0.028(2) 0.0058(15) 0.0168(18) 0.0058(17)
C14 0.0223(18) 0.0194(18) 0.0242(18) 0.0012(14) 0.0112(15) 0.0019(15)
C15 0.0152(16) 0.0144(17) 0.0242(18) -0.0026(13) 0.0089(14) 0.0023(13)
N16 0.0279(17) 0.0274(17) 0.0225(16) 0.0035(13) 0.0048(14) -0.0043(14)
C17 0.048(3) 0.032(2) 0.037(2) -0.0099(18) 0.015(2) -0.012(2)
C18 0.036(2) 0.062(3) 0.034(2) 0.012(2) -0.006(2) -0.003(2)
C21 0.031(2) 0.0158(18) 0.0179(17) 0.0025(13) 0.0036(15) -0.0031(15)
C22 0.028(2) 0.032(2) 0.0247(19) 0.0053(16) -0.0049(16) 0.0030(17)
C23 0.032(2) 0.024(2) 0.0205(18) -0.0037(14) 0.0029(16) -0.0047(16)
C24 0.031(2) 0.0137(18) 0.032(2) 0.0003(14) 0.0084(17) -0.0002(15)
C25 0.024(2) 0.022(2) 0.041(2) -0.0076(16) 0.0045(18) -0.0099(16)
C26 0.036(2) 0.0153(18) 0.030(2) 0.0016(15) 0.0143(17) -0.0055(16)

loop_
_atom_type_symbol
_atom_type_description
_atom_type_scat_dispersion_real
_atom_type_scat_dispersion_imag
_atom_type_scat_source
C C 0.0033 0.0016 'International Tables Vol C Tables 4.2.6.8 and 6.1.1.4'
H H 0 0 'International Tables Vol C Tables 4.2.6.8 and 6.1.1.4'
N N 0.0061 0.0033 'International Tables Vol C Tables 4.2.6.8 and 6.1.1.4'
O O 0.0106 0.006 'International Tables Vol C Tables 4.2.6.8 and 6.1.1.4'
Si Si 0.0817 0.0704 'International Tables Vol C Tables 4.2.6.8 and 6.1.1.4'
S S 0.1246 0.1234 'International Tables Vol C Tables 4.2.6.8 and 6.1.1.4'
Pb Pb -3.3944 10.1111 'International Tables Vol C Tables 4.2.6.8 and 6.1.1.4'

loop_
_geom_angle_atom_site_label_1
_geom_angle_atom_site_label_2
_geom_angle_atom_site_label_3
_geom_angle
_geom_angle_site_symmetry_3
N1 Pb1 O1 103.05(9) .
N1 Pb1 O1 100.88(8) 3_656
O1 Pb1 O1 72.06(8) 3_656
Si2 N1 Si1 119.91(15) .
Si2 N1 Pb1 110.93(13) .
Si1 N1 Pb1 129.08(14) .
C2 O1 Pb1 128.57(17) .
C2 O1 Pb1 123.31(17) 3_656
Pb1 O1 Pb1 107.94(8) 3_656
N1 Si1 C21 111.74(14) .
N1 Si1 C23 112.99(15) .
C21 Si1 C23 105.66(16) .
N1 Si1 C22 113.31(15) .
C21 Si1 C22 106.95(17) .
C23 Si1 C22 105.63(17) .
N1 Si2 C24 112.30(15) .
N1 Si2 C25 112.97(16) .
C24 Si2 C25 107.87(17) .
N1 Si2 C26 112.27(14) .
C24 Si2 C26 105.57(17) .
C25 Si2 C26 105.32(18) .
C6 S1 C5 103.54(15) .
O1 C2 C3 109.8(3) .
O1 C2 C4 109.4(2) .
C3 C2 C4 109.0(3) .
O1 C2 C5 109.4(2) .
C3 C2 C5 112.6(3) .
C4 C2 C5 106.5(3) .
C2 C3 H3A 109.5 .
C2 C3 H3B 109.5 .
H3A C3 H3B 109.5 .
C2 C3 H3C 109.5 .
H3A C3 H3C 109.5 .
H3B C3 H3C 109.5 .
C2 C4 H4A 109.5 .
C2 C4 H4B 109.5 .
H4A C4 H4B 109.5 .
C2 C4 H4C 109.5 .
H4A C4 H4C 109.5 .
H4B C4 H4C 109.5 .
C2 C5 S1 109.3(2) .
C2 C5 H5A 109.8 .
S1 C5 H5A 109.8 .
C2 C5 H5B 109.8 .
S1 C5 H5B 109.8 .
H5A C5 H5B 108.3 .
C7 C6 C15 119.5(3) .
C7 C6 S1 120.2(3) .
C15 C6 S1 120.3(3) .
C6 C7 C8 121.8(3) .
C6 C7 H7 119.1 .
C8 C7 H7 119.1 .
C9 C8 C7 120.0(4) .
C9 C8 H8 120 .
C7 C8 H8 120 .
C8 C9 C10 120.5(3) .
C8 C9 H9 119.8 .
C10 C9 H9 119.8 .
C9 C10 C11 119.9(3) .
C9 C10 C15 120.7(3) .
C11 C10 C15 119.4(3) .
C12 C11 C10 121.2(4) .
C12 C11 H11 119.4 .
C10 C11 H11 119.4 .
C11 C12 C13 119.9(3) .
C11 C12 H12 120 .
C13 C12 H12 120 .
C14 C13 C12 121.5(4) .
C14 C13 H13 119.3 .
C12 C13 H13 119.3 .
C13 C14 N16 122.1(3) .
C13 C14 C15 120.3(3) .
N16 C14 C15 117.7(3) .
C6 C15 C10 117.4(3) .
C6 C15 C14 125.0(3) .
C10 C15 C14 117.6(3) .
C14 N16 C18 115.9(3) .
C14 N16 C17 113.2(3) .
C18 N16 C17 112.0(3) .
N16 C17 H17A 109.5 .
N16 C17 H17B 109.5 .
H17A C17 H17B 109.5 .
N16 C17 H17C 109.5 .
H17A C17 H17C 109.5 .
H17B C17 H17C 109.5 .
N16 C18 H18A 109.5 .
N16 C18 H18B 109.5 .
H18A C18 H18B 109.5 .
N16 C18 H18C 109.5 .
H18A C18 H18C 109.5 .
H18B C18 H18C 109.5 .
Si1 C21 H21A 109.5 .
Si1 C21 H21B 109.5 .
H21A C21 H21B 109.5 .
Si1 C21 H21C 109.5 .
H21A C21 H21C 109.5 .
H21B C21 H21C 109.5 .
Si1 C22 H22A 109.5 .
Si1 C22 H22B 109.5 .
H22A C22 H22B 109.5 .
Si1 C22 H22C 109.5 .
H22A C22 H22C 109.5 .
H22B C22 H22C 109.5 .
Si1 C23 H23A 109.5 .
Si1 C23 H23B 109.5 .
H23A C23 H23B 109.5 .
Si1 C23 H23C 109.5 .
H23A C23 H23C 109.5 .
H23B C23 H23C 109.5 .
Si2 C24 H24A 109.5 .
Si2 C24 H24B 109.5 .
H24A C24 H24B 109.5 .
Si2 C24 H24C 109.5 .
H24A C24 H24C 109.5 .
H24B C24 H24C 109.5 .
Si2 C25 H25A 109.5 .
Si2 C25 H25B 109.5 .
H25A C25 H25B 109.5 .
Si2 C25 H25C 109.5 .
H25A C25 H25C 109.5 .
H25B C25 H25C 109.5 .
Si2 C26 H26A 109.5 .
Si2 C26 H26B 109.5 .
H26A C26 H26B 109.5 .
Si2 C26 H26C 109.5 .
H26A C26 H26C 109.5 .
H26B C26 H26C 109.5 .

loop_
_geom_bond_atom_site_label_1
_geom_bond_atom_site_label_2
_geom_bond_distance
_geom_bond_site_symmetry_2
Pb1 N1 2.259(3) .
Pb1 O1 2.276(2) .
Pb1 O1 2.389(2) 3_656
N1 Si2 1.718(3) .
N1 Si1 1.724(3) .
O1 C2 1.425(4) .
O1 Pb1 2.389(2) 3_656
Si1 C21 1.864(3) .
Si1 C23 1.877(3) .
Si1 C22 1.879(4) .
Si2 C24 1.871(4) .
Si2 C25 1.871(4) .
Si2 C26 1.880(3) .
S1 C6 1.781(3) .
S1 C5 1.818(3) .
C2 C3 1.521(4) .
C2 C4 1.535(4) .
C2 C5 1.540(4) .
C3 H3A 0.98 .
C3 H3B 0.98 .
C3 H3C 0.98 .
C4 H4A 0.98 .
C4 H4B 0.98 .
C4 H4C 0.98 .
C5 H5A 0.99 .
C5 H5B 0.99 .
C6 C7 1.378(5) .
C6 C15 1.433(4) .
C7 C8 1.412(5) .
C7 H7 0.95 .
C8 C9 1.355(5) .
C8 H8 0.95 .
C9 C10 1.406(5) .
C9 H9 0.95 .
C10 C11 1.422(5) .
C10 C15 1.435(5) .
C11 C12 1.351(6) .
C11 H11 0.95 .
C12 C13 1.411(6) .
C12 H12 0.95 .
C13 C14 1.366(5) .
C13 H13 0.95 .
C14 N16 1.416(5) .
C14 C15 1.437(5) .
N16 C18 1.455(5) .
N16 C17 1.456(5) .
C17 H17A 0.98 .
C17 H17B 0.98 .
C17 H17C 0.98 .
C18 H18A 0.98 .
C18 H18B 0.98 .
C18 H18C 0.98 .
C21 H21A 0.98 .
C21 H21B 0.98 .
C21 H21C 0.98 .
C22 H22A 0.98 .
C22 H22B 0.98 .
C22 H22C 0.98 .
C23 H23A 0.98 .
C23 H23B 0.98 .
C23 H23C 0.98 .
C24 H24A 0.98 .
C24 H24B 0.98 .
C24 H24C 0.98 .
C25 H25A 0.98 .
C25 H25B 0.98 .
C25 H25C 0.98 .
C26 H26A 0.98 .
C26 H26B 0.98 .
C26 H26C 0.98 .

loop_
_geom_torsion_atom_site_label_1
_geom_torsion_atom_site_label_2
_geom_torsion_atom_site_label_3
_geom_torsion_atom_site_label_4
_geom_torsion
_geom_torsion_site_symmetry_1
_geom_torsion_site_symmetry_4
O1 Pb1 N1 Si2 163.56(12) . .
O1 Pb1 N1 Si2 -122.55(13) 3_656 .
O1 Pb1 N1 Si1 -19.9(2) . .
O1 Pb1 N1 Si1 54.03(19) 3_656 .
N1 Pb1 O1 C2 -87.5(2) . .
O1 Pb1 O1 C2 175.1(3) 3_656 .
N1 Pb1 O1 Pb1 97.39(10) . 3_656
O1 Pb1 O1 Pb1 0 3_656 3_656
Si2 N1 Si1 C21 157.64(18) . .
Pb1 N1 Si1 C21 -18.7(2) . .
Si2 N1 Si1 C23 38.6(2) . .
Pb1 N1 Si1 C23 -137.68(19) . .
Si2 N1 Si1 C22 -81.5(2) . .
Pb1 N1 Si1 C22 102.2(2) . .
Si1 N1 Si2 C24 -75.7(2) . .
Pb1 N1 Si2 C24 101.20(17) . .
Si1 N1 Si2 C25 46.6(2) . .
Pb1 N1 Si2 C25 -136.50(16) . .
Si1 N1 Si2 C26 165.48(19) . .
Pb1 N1 Si2 C26 -17.6(2) . .
Pb1 O1 C2 C3 -93.7(3) . .
Pb1 O1 C2 C3 80.7(3) 3_656 .
Pb1 O1 C2 C4 146.6(2) . .
Pb1 O1 C2 C4 -39.0(3) 3_656 .
Pb1 O1 C2 C5 30.4(3) . .
Pb1 O1 C2 C5 -155.25(18) 3_656 .
O1 C2 C5 S1 -69.6(3) . .
C3 C2 C5 S1 52.8(3) . .
C4 C2 C5 S1 172.2(2) . .
C6 S1 C5 C2 167.0(2) . .
C5 S1 C6 C7 5.1(3) . .
C5 S1 C6 C15 -173.1(2) . .
C15 C6 C7 C8 3.0(5) . .
S1 C6 C7 C8 -175.2(3) . .
C6 C7 C8 C9 0.9(5) . .
C7 C8 C9 C10 -2.6(5) . .
C8 C9 C10 C11 178.3(3) . .
C8 C9 C10 C15 0.4(5) . .
C9 C10 C11 C12 -177.4(3) . .
C15 C10 C11 C12 0.5(5) . .
C10 C11 C12 C13 -3.0(6) . .
C11 C12 C13 C14 1.7(6) . .
C12 C13 C14 N16 -176.7(3) . .
C12 C13 C14 C15 2.2(5) . .
C7 C6 C15 C10 -4.9(4) . .
S1 C6 C15 C10 173.3(2) . .
C7 C6 C15 C14 177.4(3) . .
S1 C6 C15 C14 -4.4(4) . .
C9 C10 C15 C6 3.3(4) . .
C11 C10 C15 C6 -174.6(3) . .
C9 C10 C15 C14 -178.9(3) . .
C11 C10 C15 C14 3.2(4) . .
C13 C14 C15 C6 173.1(3) . .
N16 C14 C15 C6 -7.9(5) . .
C13 C14 C15 C10 -4.5(5) . .
N16 C14 C15 C10 174.4(3) . .
C13 C14 N16 C18 -41.8(5) . .
C15 C14 N16 C18 139.2(3) . .
C13 C14 N16 C17 89.7(4) . .
C15 C14 N16 C17 -89.2(4) . .
